data_7122978
loop_
_publ_author_name
'Yang, Yu-Dong'
'Gong, Han-Yuan'

_publ_section_title
;
 Heating Activated Isomeric All-hydrocarbon Molecular Receptors for
 Fullerene Separation
;
_journal_name_full 'Chemical Communications'
_journal_paper_doi 10.1039/C8CC09911A
_journal_year 2019
_chemical_formula_sum 'C64 H85 O10.5'
_chemical_formula_weight 1022.32
_chemical_name_systematic
; 
 ? 
;
_space_group_IT_number 2
_symmetry_cell_setting triclinic
_symmetry_space_group_name_Hall '-P 1'
_symmetry_space_group_name_H-M 'P -1'
_atom_sites_solution_hydrogens geom
_atom_sites_solution_primary direct
_atom_sites_solution_secondary difmap
_audit_creation_method SHELXL-97
_audit_update_record
;
2018-01-30 deposited with the CCDC.    2019-02-13 downloaded from the CCDC.
;
_cell_angle_alpha 68.87(3)
_cell_angle_beta 72.80(3)
_cell_angle_gamma 64.85(3)
_cell_formula_units_Z 2
_cell_length_a 13.224(3)
_cell_length_b 14.975(3)
_cell_length_c 18.393(4)
_cell_measurement_reflns_used 10652
_cell_measurement_temperature 173(2)
_cell_measurement_theta_max 25.00
_cell_measurement_theta_min 1.20
_cell_volume 3031.3(14)
_computing_cell_refinement 'CrystalClear (Rigaku Inc., 2007)'
_computing_data_collection 'CrystalClear (Rigaku Inc., 2007)'
_computing_data_reduction 'CrystalClear (Rigaku Inc., 2007)'
_computing_structure_refinement 'SHELXL-97 (Sheldrick, 1997)'
_computing_structure_solution 'SHELXS-97 (Sheldrick, 1990)'
_diffrn_ambient_temperature 173(2)
_diffrn_detector_area_resol_mean 28.5714
_diffrn_measured_fraction_theta_full 0.998
_diffrn_measured_fraction_theta_max 0.998
_diffrn_measurement_device
;
Saturn724+ (2x2 bin mode)
;
_diffrn_measurement_method dtprofit.ref
_diffrn_radiation_monochromator graphite
_diffrn_radiation_source 'fine-focus sealed tube'
_diffrn_radiation_type MoK\a
_diffrn_radiation_wavelength 0.71073
_diffrn_reflns_av_R_equivalents 0.0697
_diffrn_reflns_av_sigmaI/netI 0.0718
_diffrn_reflns_limit_h_max 15
_diffrn_reflns_limit_h_min -15
_diffrn_reflns_limit_k_max 17
_diffrn_reflns_limit_k_min -17
_diffrn_reflns_limit_l_max 21
_diffrn_reflns_limit_l_min -21
_diffrn_reflns_number 33225
_diffrn_reflns_theta_full 25.00
_diffrn_reflns_theta_max 25.00
_diffrn_reflns_theta_min 1.20
_exptl_absorpt_coefficient_mu 0.075
_exptl_absorpt_correction_T_max 0.0000
_exptl_absorpt_correction_T_min 0.0000
_exptl_absorpt_correction_type multi-scan
_exptl_crystal_colour colorless
_exptl_crystal_density_diffrn 1.120
_exptl_crystal_density_method 'not measured'
_exptl_crystal_description Prism
_exptl_crystal_F_000 1106
_exptl_crystal_size_max 0.34
_exptl_crystal_size_mid 0.12
_exptl_crystal_size_min 0.08
_platon_squeeze_details
;
;
_refine_diff_density_max 0.303
_refine_diff_density_min -0.213
_refine_diff_density_rms 0.043
_refine_ls_extinction_method none
_refine_ls_goodness_of_fit_ref 1.002
_refine_ls_hydrogen_treatment constr
_refine_ls_matrix_type full
_refine_ls_number_parameters 577
_refine_ls_number_reflns 10652
_refine_ls_number_restraints 0
_refine_ls_restrained_S_all 1.002
_refine_ls_R_factor_all 0.1108
_refine_ls_R_factor_gt 0.0798
_refine_ls_shift/su_max 0.000
_refine_ls_shift/su_mean 0.000
_refine_ls_structure_factor_coef Fsqd
_refine_ls_weighting_details 'calc w=1/[\s^2^(Fo^2^)+(0.0500P)^2^+2.2500P] where P=(Fo^2^+2Fc^2^)/3'
_refine_ls_weighting_scheme calc
_refine_ls_wR_factor_gt 0.1740
_refine_ls_wR_factor_ref 0.1890
_reflns_number_gt 6984
_reflns_number_total 10652
_reflns_threshold_expression >2sigma(I)
_cod_data_source_file c8cc09911a9.cif
_cod_data_source_block c
_cod_depositor_comments
;
The following automatic conversions were performed:

'_symmetry_cell_setting' value 'Triclinic' changed to 'triclinic'
according to
/home/data/users/saulius/crontab/automatic-downloads/rss-feeds/RSC/lib/dictionaries/cif_core.dic
dictionary named 'cif_core.dic' version 2.4.2 from 2011-04-26.

Automatic conversion script
Id: cif_fix_values 4973 2017-02-22 13:04:09Z antanas 
;
_cod_original_cell_volume 3031.5(10)
_cod_original_sg_symbol_H-M P-1
_cod_original_formula_sum 'C64 H85 O10.50'
_cod_database_code 7122978

loop_
_symmetry_equiv_pos_as_xyz
'x, y, z'
'-x, -y, -z'

loop_
_atom_site_label
_atom_site_type_symbol
_atom_site_fract_x
_atom_site_fract_y
_atom_site_fract_z
_atom_site_U_iso_or_equiv
_atom_site_adp_type
_atom_site_occupancy
_atom_site_symmetry_multiplicity
_atom_site_calc_flag
_atom_site_refinement_flags
C1 C -0.1964(2) -0.0223(2) 0.42597(16) 0.0441(7) Uani 1 1 d .
C2 C -0.2563(2) -0.0877(2) 0.44300(17) 0.0475(7) Uani 1 1 d .
C3 C -0.2435(2) -0.1341(2) 0.38616(16) 0.0464(7) Uani 1 1 d .
H3A H -0.2791 -0.1810 0.3992 0.056 Uiso 1 1 calc R
C4 C -0.1803(2) -0.1147(2) 0.31065(16) 0.0429(7) Uani 1 1 d .
C5 C -0.1265(2) -0.0445(2) 0.29277(16) 0.0424(7) Uani 1 1 d .
C6 C -0.1328(2) -0.0030(2) 0.35091(17) 0.0455(7) Uani 1 1 d .
H6A H -0.0924 0.0398 0.3391 0.055 Uiso 1 1 calc R
C7 C -0.3361(3) -0.1072(3) 0.51978(19) 0.0712(10) Uani 1 1 d .
H7A H -0.3361 -0.0703 0.5531 0.107 Uiso 1 1 calc R
H7B H -0.3115 -0.1792 0.5460 0.107 Uiso 1 1 calc R
H7C H -0.4112 -0.0844 0.5091 0.107 Uiso 1 1 calc R
C8 C -0.1702(3) -0.1677(2) 0.25182(18) 0.0549(8) Uani 1 1 d .
H8A H -0.1237 -0.1451 0.2034 0.082 Uiso 1 1 calc R
H8B H -0.2441 -0.1513 0.2417 0.082 Uiso 1 1 calc R
H8C H -0.1362 -0.2405 0.2728 0.082 Uiso 1 1 calc R
C9 C -0.0634(2) -0.0113(2) 0.21198(16) 0.0410(6) Uani 1 1 d .
C10 C -0.1212(2) 0.0556(2) 0.14917(17) 0.0476(7) Uani 1 1 d .
C11 C -0.0578(2) 0.0864(2) 0.07663(17) 0.0508(7) Uani 1 1 d .
H11A H -0.0957 0.1292 0.0343 0.061 Uiso 1 1 calc R
C12 C 0.0599(2) 0.0566(2) 0.06376(17) 0.0483(7) Uani 1 1 d .
C13 C 0.1166(2) -0.0073(2) 0.12777(16) 0.0416(6) Uani 1 1 d .
C14 C 0.0529(2) -0.0397(2) 0.19983(17) 0.0437(7) Uani 1 1 d .
H14A H 0.0906 -0.0828 0.2422 0.052 Uiso 1 1 calc R
C15 C -0.2491(2) 0.0970(3) 0.15965(19) 0.0658(9) Uani 1 1 d .
H15A H -0.2796 0.0682 0.2130 0.099 Uiso 1 1 calc R
H15B H -0.2723 0.0789 0.1238 0.099 Uiso 1 1 calc R
H15C H -0.2766 0.1703 0.1488 0.099 Uiso 1 1 calc R
C16 C 0.1211(3) 0.0969(3) -0.01603(18) 0.0618(9) Uani 1 1 d .
H16A H 0.0678 0.1390 -0.0516 0.093 Uiso 1 1 calc R
H16B H 0.1764 0.0405 -0.0360 0.093 Uiso 1 1 calc R
H16C H 0.1584 0.1370 -0.0116 0.093 Uiso 1 1 calc R
C17 C 0.2405(2) -0.0335(2) 0.12305(16) 0.0436(7) Uani 1 1 d .
C18 C 0.3247(3) -0.1056(2) 0.08554(19) 0.0566(8) Uani 1 1 d .
C19 C 0.4365(2) -0.1198(2) 0.0829(2) 0.0603(9) Uani 1 1 d .
H19A H 0.4933 -0.1668 0.0572 0.072 Uiso 1 1 calc R
C20 C 0.4689(2) -0.0686(2) 0.11618(18) 0.0510(7) Uani 1 1 d .
C21 C 0.3840(2) 0.0000(2) 0.15767(17) 0.0436(7) Uani 1 1 d .
C22 C 0.2714(2) 0.0171(2) 0.15803(16) 0.0435(7) Uani 1 1 d .
H22A H 0.2143 0.0648 0.1830 0.052 Uiso 1 1 calc R
C23 C 0.2971(3) -0.1672(3) 0.0506(2) 0.0818(12) Uani 1 1 d .
H23A H 0.2163 -0.1475 0.0579 0.123 Uiso 1 1 calc R
H23B H 0.3297 -0.2388 0.0765 0.123 Uiso 1 1 calc R
H23C H 0.3276 -0.1549 -0.0048 0.123 Uiso 1 1 calc R
C24 C 0.5928(2) -0.0862(3) 0.1057(2) 0.0679(10) Uani 1 1 d .
H24A H 0.6013 -0.0455 0.1321 0.102 Uiso 1 1 calc R
H24B H 0.6225 -0.0667 0.0504 0.102 Uiso 1 1 calc R
H24C H 0.6335 -0.1573 0.1280 0.102 Uiso 1 1 calc R
C25 C 0.4084(2) 0.0571(2) 0.19783(17) 0.0432(7) Uani 1 1 d .
C26 C 0.4678(2) 0.0083(2) 0.26138(17) 0.0444(7) Uani 1 1 d .
C27 C 0.4899(2) 0.0685(2) 0.29287(17) 0.0470(7) Uani 1 1 d .
H27A H 0.5336 0.0359 0.3328 0.056 Uiso 1 1 calc R
C28 C 0.4500(2) 0.1745(2) 0.26763(17) 0.0458(7) Uani 1 1 d .
C29 C 0.3820(2) 0.2231(2) 0.20944(18) 0.0478(7) Uani 1 1 d .
C30 C 0.3655(2) 0.1639(2) 0.17452(18) 0.0489(7) Uani 1 1 d .
H30A H 0.3238 0.1968 0.1335 0.059 Uiso 1 1 calc R
C31 C 0.5014(3) -0.1052(2) 0.29901(19) 0.0591(8) Uani 1 1 d .
H31A H 0.5413 -0.1241 0.3413 0.089 Uiso 1 1 calc R
H31B H 0.5497 -0.1411 0.2602 0.089 Uiso 1 1 calc R
H31C H 0.4348 -0.1231 0.3195 0.089 Uiso 1 1 calc R
C32 C 0.4811(3) 0.2339(3) 0.3042(2) 0.0639(9) Uani 1 1 d .
H32A H 0.5282 0.1867 0.3430 0.096 Uiso 1 1 calc R
H32B H 0.4134 0.2781 0.3290 0.096 Uiso 1 1 calc R
H32C H 0.5215 0.2743 0.2637 0.096 Uiso 1 1 calc R
C33 C 0.3188(2) 0.3371(2) 0.18784(18) 0.0507(7) Uani 1 1 d .
C34 C 0.3455(3) 0.4023(2) 0.1153(2) 0.0652(9) Uani 1 1 d .
C35 C 0.2741(3) 0.5047(3) 0.0993(2) 0.0726(10) Uani 1 1 d .
H35A H 0.2898 0.5487 0.0503 0.087 Uiso 1 1 calc R
C36 C 0.1807(3) 0.5445(2) 0.1526(2) 0.0649(9) Uani 1 1 d .
C37 C 0.1567(2) 0.4802(2) 0.22652(19) 0.0540(8) Uani 1 1 d .
C38 C 0.2262(2) 0.3770(2) 0.24248(19) 0.0531(8) Uani 1 1 d .
H38A H 0.2102 0.3331 0.2914 0.064 Uiso 1 1 calc R
C39 C 0.4474(3) 0.3641(3) 0.0558(2) 0.0894(13) Uani 1 1 d .
H39A H 0.4518 0.4198 0.0097 0.134 Uiso 1 1 calc R
H39B H 0.4408 0.3116 0.0412 0.134 Uiso 1 1 calc R
H39C H 0.5148 0.3364 0.0786 0.134 Uiso 1 1 calc R
C40 C 0.1031(3) 0.6567(2) 0.1282(2) 0.0845(12) Uani 1 1 d .
H40A H 0.0428 0.6722 0.1714 0.127 Uiso 1 1 calc R
H40B H 0.0719 0.6681 0.0833 0.127 Uiso 1 1 calc R
H40C H 0.1460 0.7002 0.1146 0.127 Uiso 1 1 calc R
C41 C 0.0623(2) 0.5140(2) 0.2912(2) 0.0548(8) Uani 1 1 d .
C42 C 0.0628(3) 0.5772(2) 0.3314(2) 0.0576(8) Uani 1 1 d .
C43 C -0.0230(3) 0.5981(2) 0.3951(2) 0.0620(9) Uani 1 1 d .
H43A H -0.0208 0.6383 0.4227 0.074 Uiso 1 1 calc R
C44 C -0.1112(3) 0.5618(2) 0.41936(19) 0.0552(8) Uani 1 1 d .
C45 C -0.1145(2) 0.5011(2) 0.37850(19) 0.0527(8) Uani 1 1 d .
C46 C -0.0265(3) 0.4773(2) 0.3155(2) 0.0570(8) Uani 1 1 d .
H46A H -0.0276 0.4355 0.2889 0.068 Uiso 1 1 calc R
C47 C 0.1579(3) 0.6181(3) 0.3099(2) 0.0829(12) Uani 1 1 d .
H47A H 0.1437 0.6596 0.3439 0.124 Uiso 1 1 calc R
H47B H 0.1617 0.6588 0.2559 0.124 Uiso 1 1 calc R
H47C H 0.2285 0.5617 0.3165 0.124 Uiso 1 1 calc R
C48 C -0.1990(3) 0.5859(3) 0.4905(2) 0.0691(9) Uani 1 1 d .
H48A H -0.1827 0.6285 0.5104 0.104 Uiso 1 1 calc R
H48B H -0.1976 0.5233 0.5308 0.104 Uiso 1 1 calc R
H48C H -0.2728 0.6213 0.4755 0.104 Uiso 1 1 calc R
C49 C -0.2077(2) 0.4600(2) 0.39948(18) 0.0518(8) Uani 1 1 d .
C50 C -0.3154(3) 0.5226(2) 0.3801(2) 0.0614(9) Uani 1 1 d .
C51 C -0.3988(3) 0.4808(2) 0.4016(2) 0.0631(9) Uani 1 1 d .
H51A H -0.4703 0.5233 0.3890 0.076 Uiso 1 1 calc R
C52 C -0.3804(3) 0.3779(2) 0.44131(19) 0.0548(8) Uani 1 1 d .
C53 C -0.2728(2) 0.3144(2) 0.45936(17) 0.0471(7) Uani 1 1 d .
C54 C -0.1893(3) 0.3567(2) 0.43859(18) 0.0531(8) Uani 1 1 d .
H54A H -0.1179 0.3142 0.4514 0.064 Uiso 1 1 calc R
C55 C -0.3395(3) 0.6347(2) 0.3330(3) 0.0844(12) Uani 1 1 d .
H55A H -0.2731 0.6510 0.3230 0.127 Uiso 1 1 calc R
H55B H -0.4009 0.6778 0.3627 0.127 Uiso 1 1 calc R
H55C H -0.3598 0.6457 0.2836 0.127 Uiso 1 1 calc R
C56 C -0.4759(3) 0.3384(3) 0.4627(2) 0.0758(11) Uani 1 1 d .
H56A H -0.5428 0.3935 0.4454 0.114 Uiso 1 1 calc R
H56B H -0.4908 0.3109 0.5190 0.114 Uiso 1 1 calc R
H56C H -0.4549 0.2855 0.4374 0.114 Uiso 1 1 calc R
C57 C -0.2440(2) 0.2016(2) 0.49704(17) 0.0489(7) Uani 1 1 d .
C58 C -0.2195(3) 0.1550(2) 0.5730(2) 0.0634(9) Uani 1 1 d .
C59 C -0.1838(3) 0.0486(2) 0.60062(19) 0.0667(9) Uani 1 1 d .
H59A H -0.1669 0.0176 0.6515 0.080 Uiso 1 1 calc R
C60 C -0.1723(3) -0.0130(2) 0.55572(19) 0.0579(8) Uani 1 1 d .
C61 C -0.2031(2) 0.0332(2) 0.48094(17) 0.0471(7) Uani 1 1 d .
C62 C -0.2377(2) 0.1407(2) 0.45289(17) 0.0481(7) Uani 1 1 d .
H62A H -0.2572 0.1723 0.4027 0.058 Uiso 1 1 calc R
C63 C -0.2313(4) 0.2162(3) 0.6275(2) 0.0940(14) Uani 1 1 d .
H63A H -0.2104 0.1701 0.6772 0.141 Uiso 1 1 calc R
H63B H -0.3085 0.2617 0.6360 0.141 Uiso 1 1 calc R
H63C H -0.1826 0.2554 0.6036 0.141 Uiso 1 1 calc R
C64 C -0.1216(4) -0.1289(2) 0.5888(2) 0.0882(13) Uani 1 1 d .
H64A H -0.1189 -0.1618 0.5517 0.132 Uiso 1 1 calc R
H64B H -0.1678 -0.1502 0.6379 0.132 Uiso 1 1 calc R
H64C H -0.0463 -0.1477 0.5976 0.132 Uiso 1 1 calc R

loop_
_atom_site_aniso_label
_atom_site_aniso_U_11
_atom_site_aniso_U_22
_atom_site_aniso_U_33
_atom_site_aniso_U_23
_atom_site_aniso_U_13
_atom_site_aniso_U_12
C1 0.0506(17) 0.0392(15) 0.0416(16) -0.0142(13) -0.0007(13) -0.0173(13)
C2 0.0496(17) 0.0399(16) 0.0471(17) -0.0087(13) -0.0019(13) -0.0173(13)
C3 0.0499(17) 0.0441(16) 0.0480(17) -0.0120(14) 0.0007(13) -0.0257(14)
C4 0.0397(16) 0.0418(15) 0.0459(17) -0.0103(13) -0.0064(12) -0.0152(13)
C5 0.0319(14) 0.0446(16) 0.0476(17) -0.0125(13) -0.0034(12) -0.0129(12)
C6 0.0427(16) 0.0448(16) 0.0546(18) -0.0126(14) -0.0041(13) -0.0244(13)
C7 0.086(3) 0.073(2) 0.053(2) -0.0152(18) 0.0117(18) -0.043(2)
C8 0.063(2) 0.0616(19) 0.0527(19) -0.0246(16) -0.0012(15) -0.0323(16)
C9 0.0357(15) 0.0473(16) 0.0417(16) -0.0136(13) 0.0008(12) -0.0200(13)
C10 0.0311(15) 0.0570(18) 0.0539(18) -0.0157(15) -0.0003(13) -0.0190(13)
C11 0.0395(16) 0.0580(18) 0.0458(17) -0.0045(14) -0.0025(13) -0.0201(14)
C12 0.0377(16) 0.0588(18) 0.0470(17) -0.0124(15) 0.0026(13) -0.0239(14)
C13 0.0323(14) 0.0491(16) 0.0472(17) -0.0157(14) -0.0029(12) -0.0184(12)
C14 0.0387(16) 0.0462(16) 0.0463(17) -0.0101(13) -0.0052(12) -0.0188(13)
C15 0.0373(17) 0.088(2) 0.058(2) -0.0063(18) -0.0040(14) -0.0233(17)
C16 0.0483(19) 0.071(2) 0.054(2) -0.0057(17) 0.0004(15) -0.0253(16)
C17 0.0334(15) 0.0512(17) 0.0473(17) -0.0114(14) -0.0008(12) -0.0216(13)
C18 0.0452(18) 0.063(2) 0.068(2) -0.0288(17) -0.0049(15) -0.0193(15)
C19 0.0340(16) 0.067(2) 0.084(2) -0.0405(19) 0.0006(15) -0.0121(15)
C20 0.0340(15) 0.0562(18) 0.067(2) -0.0204(16) -0.0034(14) -0.0199(14)
C21 0.0374(15) 0.0421(15) 0.0510(17) -0.0102(13) -0.0042(13) -0.0180(13)
C22 0.0360(15) 0.0442(16) 0.0456(17) -0.0103(13) -0.0024(12) -0.0146(12)
C23 0.061(2) 0.091(3) 0.117(3) -0.058(3) -0.016(2) -0.023(2)
C24 0.0404(18) 0.087(3) 0.083(2) -0.037(2) 0.0022(16) -0.0253(17)
C25 0.0343(15) 0.0401(15) 0.0538(18) -0.0129(13) -0.0016(13) -0.0158(12)
C26 0.0336(15) 0.0433(16) 0.0502(17) -0.0122(14) -0.0021(12) -0.0118(12)
C27 0.0381(16) 0.0529(18) 0.0451(17) -0.0107(14) -0.0060(13) -0.0146(13)
C28 0.0373(15) 0.0483(17) 0.0525(18) -0.0195(14) 0.0048(13) -0.0193(13)
C29 0.0391(16) 0.0388(15) 0.0591(19) -0.0111(14) -0.0023(14) -0.0139(13)
C30 0.0431(17) 0.0445(17) 0.0560(19) -0.0046(14) -0.0130(14) -0.0172(13)
C31 0.0551(19) 0.0435(17) 0.064(2) -0.0010(15) -0.0106(16) -0.0154(15)
C32 0.060(2) 0.066(2) 0.073(2) -0.0236(18) -0.0038(17) -0.0296(17)
C33 0.0479(18) 0.0455(17) 0.0591(19) -0.0128(15) -0.0041(14) -0.0213(14)
C34 0.063(2) 0.0454(18) 0.074(2) -0.0137(17) 0.0030(17) -0.0190(16)
C35 0.074(2) 0.056(2) 0.067(2) -0.0077(18) 0.0065(19) -0.0240(18)
C36 0.067(2) 0.0436(18) 0.072(2) -0.0061(17) -0.0016(18) -0.0237(16)
C37 0.0464(18) 0.0433(17) 0.072(2) -0.0177(16) 0.0000(15) -0.0204(14)
C38 0.0527(18) 0.0428(17) 0.063(2) -0.0102(15) -0.0022(15) -0.0251(14)
C39 0.083(3) 0.067(2) 0.086(3) -0.013(2) 0.022(2) -0.027(2)
C40 0.094(3) 0.0423(19) 0.089(3) -0.0043(19) -0.007(2) -0.0160(19)
C41 0.0472(18) 0.0424(17) 0.074(2) -0.0150(16) -0.0094(15) -0.0159(14)
C42 0.055(2) 0.0489(18) 0.071(2) -0.0157(17) -0.0089(16) -0.0225(15)
C43 0.071(2) 0.0454(18) 0.077(2) -0.0211(17) -0.0146(19) -0.0223(16)
C44 0.0554(19) 0.0439(17) 0.067(2) -0.0159(16) -0.0095(16) -0.0188(15)
C45 0.0478(18) 0.0387(16) 0.066(2) -0.0102(15) -0.0089(15) -0.0144(14)
C46 0.0522(19) 0.0430(17) 0.077(2) -0.0188(16) -0.0065(16) -0.0191(15)
C47 0.082(3) 0.085(3) 0.102(3) -0.032(2) 0.000(2) -0.054(2)
C48 0.069(2) 0.059(2) 0.076(2) -0.0220(19) -0.0080(19) -0.0199(18)
C49 0.0479(18) 0.0416(16) 0.064(2) -0.0157(15) -0.0018(15) -0.0180(14)
C50 0.057(2) 0.0374(16) 0.084(2) -0.0109(16) -0.0134(17) -0.0150(15)
C51 0.0448(18) 0.0495(19) 0.090(3) -0.0147(18) -0.0130(17) -0.0146(15)
C52 0.0502(19) 0.0501(18) 0.067(2) -0.0192(16) -0.0024(15) -0.0225(15)
C53 0.0508(18) 0.0403(16) 0.0492(17) -0.0115(13) -0.0056(14) -0.0177(14)
C54 0.0500(18) 0.0406(16) 0.067(2) -0.0153(15) -0.0103(15) -0.0139(14)
C55 0.071(2) 0.0417(19) 0.135(4) -0.006(2) -0.039(2) -0.0155(17)
C56 0.061(2) 0.065(2) 0.105(3) -0.029(2) -0.002(2) -0.0291(18)
C57 0.0581(19) 0.0412(16) 0.0468(18) -0.0111(14) -0.0048(14) -0.0206(14)
C58 0.092(3) 0.052(2) 0.061(2) -0.0185(17) -0.0183(18) -0.0324(18)
C59 0.107(3) 0.053(2) 0.0482(19) -0.0026(16) -0.0312(18) -0.0334(19)
C60 0.081(2) 0.0408(17) 0.0517(19) -0.0096(15) -0.0154(16) -0.0216(16)
C61 0.0559(18) 0.0369(15) 0.0455(17) -0.0094(13) -0.0041(14) -0.0181(13)
C62 0.0563(18) 0.0468(17) 0.0402(16) -0.0106(14) -0.0045(13) -0.0209(14)
C63 0.163(4) 0.061(2) 0.072(3) -0.010(2) -0.050(3) -0.040(3)
C64 0.129(4) 0.045(2) 0.085(3) -0.0061(19) -0.046(3) -0.017(2)

loop_
_atom_type_symbol
_atom_type_description
_atom_type_scat_dispersion_real
_atom_type_scat_dispersion_imag
_atom_type_scat_source
C C 0.0033 0.0016 'International Tables Vol C Tables 4.2.6.8 and 6.1.1.4'
H H 0.0000 0.0000 'International Tables Vol C Tables 4.2.6.8 and 6.1.1.4'
O O 0.0106 0.0060 'International Tables Vol C Tables 4.2.6.8 and 6.1.1.4'

loop_
_geom_angle_atom_site_label_1
_geom_angle_atom_site_label_2
_geom_angle_atom_site_label_3
_geom_angle
C6 C1 C2 117.7(3)
C6 C1 C61 117.9(2)
C2 C1 C61 124.3(3)
C3 C2 C1 118.6(3)
C3 C2 C7 118.8(3)
C1 C2 C7 122.6(3)
C2 C3 C4 123.8(3)
C2 C3 H3A 118.1
C4 C3 H3A 118.1
C3 C4 C5 116.9(3)
C3 C4 C8 121.0(2)
C5 C4 C8 122.1(3)
C6 C5 C4 119.5(3)
C6 C5 C9 118.5(2)
C4 C5 C9 122.0(2)
C5 C6 C1 123.2(2)
C5 C6 H6A 118.4
C1 C6 H6A 118.4
C2 C7 H7A 109.5
C2 C7 H7B 109.5
H7A C7 H7B 109.5
C2 C7 H7C 109.5
H7A C7 H7C 109.5
H7B C7 H7C 109.5
C4 C8 H8A 109.5
C4 C8 H8B 109.5
H8A C8 H8B 109.5
C4 C8 H8C 109.5
H8A C8 H8C 109.5
H8B C8 H8C 109.5
C14 C9 C10 118.7(2)
C14 C9 C5 120.1(2)
C10 C9 C5 120.9(2)
C11 C10 C9 118.0(2)
C11 C10 C15 120.1(3)
C9 C10 C15 121.8(3)
C10 C11 C12 123.4(3)
C10 C11 H11A 118.3
C12 C11 H11A 118.3
C11 C12 C13 118.1(3)
C11 C12 C16 119.7(3)
C13 C12 C16 122.1(2)
C14 C13 C12 118.2(2)
C14 C13 C17 119.1(2)
C12 C13 C17 122.4(2)
C9 C14 C13 123.4(3)
C9 C14 H14A 118.3
C13 C14 H14A 118.3
C10 C15 H15A 109.5
C10 C15 H15B 109.5
H15A C15 H15B 109.5
C10 C15 H15C 109.5
H15A C15 H15C 109.5
H15B C15 H15C 109.5
C12 C16 H16A 109.5
C12 C16 H16B 109.5
H16A C16 H16B 109.5
C12 C16 H16C 109.5
H16A C16 H16C 109.5
H16B C16 H16C 109.5
C22 C17 C18 119.3(2)
C22 C17 C13 117.7(2)
C18 C17 C13 123.1(3)
C19 C18 C17 117.1(3)
C19 C18 C23 120.9(3)
C17 C18 C23 122.0(3)
C20 C19 C18 124.4(3)
C20 C19 H19A 117.8
C18 C19 H19A 117.8
C19 C20 C21 118.4(3)
C19 C20 C24 119.6(3)
C21 C20 C24 122.1(3)
C22 C21 C20 117.3(3)
C22 C21 C25 119.3(2)
C20 C21 C25 123.3(2)
C17 C22 C21 123.4(3)
C17 C22 H22A 118.3
C21 C22 H22A 118.3
C18 C23 H23A 109.5
C18 C23 H23B 109.5
H23A C23 H23B 109.5
C18 C23 H23C 109.5
H23A C23 H23C 109.5
H23B C23 H23C 109.5
C20 C24 H24A 109.5
C20 C24 H24B 109.5
H24A C24 H24B 109.5
C20 C24 H24C 109.5
H24A C24 H24C 109.5
H24B C24 H24C 109.5
C30 C25 C26 117.9(3)
C30 C25 C21 119.1(3)
C26 C25 C21 122.8(2)
C27 C26 C25 118.3(3)
C27 C26 C31 119.7(3)
C25 C26 C31 121.9(3)
C28 C27 C26 123.2(3)
C28 C27 H27A 118.4
C26 C27 H27A 118.4
C29 C28 C27 118.3(3)
C29 C28 C32 122.3(3)
C27 C28 C32 119.4(3)
C30 C29 C28 118.7(3)
C30 C29 C33 118.9(3)
C28 C29 C33 122.2(3)
C29 C30 C25 123.2(3)
C29 C30 H30A 118.4
C25 C30 H30A 118.4
C26 C31 H31A 109.5
C26 C31 H31B 109.5
H31A C31 H31B 109.5
C26 C31 H31C 109.5
H31A C31 H31C 109.5
H31B C31 H31C 109.5
C28 C32 H32A 109.5
C28 C32 H32B 109.5
H32A C32 H32B 109.5
C28 C32 H32C 109.5
H32A C32 H32C 109.5
H32B C32 H32C 109.5
C34 C33 C38 119.4(3)
C34 C33 C29 123.0(3)
C38 C33 C29 117.5(3)
C33 C34 C35 117.6(3)
C33 C34 C39 121.5(3)
C35 C34 C39 120.9(3)
C36 C35 C34 123.3(3)
C36 C35 H35A 118.3
C34 C35 H35A 118.3
C35 C36 C37 119.1(3)
C35 C36 C40 119.7(3)
C37 C36 C40 121.1(3)
C36 C37 C38 118.0(3)
C36 C37 C41 124.8(3)
C38 C37 C41 117.2(3)
C37 C38 C33 122.5(3)
C37 C38 H38A 118.8
C33 C38 H38A 118.8
C34 C39 H39A 109.5
C34 C39 H39B 109.5
H39A C39 H39B 109.5
C34 C39 H39C 109.5
H39A C39 H39C 109.5
H39B C39 H39C 109.5
C36 C40 H40A 109.5
C36 C40 H40B 109.5
H40A C40 H40B 109.5
C36 C40 H40C 109.5
H40A C40 H40C 109.5
H40B C40 H40C 109.5
C46 C41 C42 118.2(3)
C46 C41 C37 119.4(3)
C42 C41 C37 122.3(3)
C43 C42 C41 118.8(3)
C43 C42 C47 119.6(3)
C41 C42 C47 121.4(3)
C44 C43 C42 123.1(3)
C44 C43 H43A 118.4
C42 C43 H43A 118.4
C43 C44 C45 118.7(3)
C43 C44 C48 119.6(3)
C45 C44 C48 121.7(3)
C44 C45 C46 118.5(3)
C44 C45 C49 122.5(3)
C46 C45 C49 119.0(3)
C41 C46 C45 122.6(3)
C41 C46 H46A 118.7
C45 C46 H46A 118.7
C42 C47 H47A 109.5
C42 C47 H47B 109.5
H47A C47 H47B 109.5
C42 C47 H47C 109.5
H47A C47 H47C 109.5
H47B C47 H47C 109.5
C44 C48 H48A 109.5
C44 C48 H48B 109.5
H48A C48 H48B 109.5
C44 C48 H48C 109.5
H48A C48 H48C 109.5
H48B C48 H48C 109.5
C54 C49 C50 117.6(3)
C54 C49 C45 120.7(3)
C50 C49 C45 121.7(3)
C51 C50 C49 119.3(3)
C51 C50 C55 120.3(3)
C49 C50 C55 120.4(3)
C50 C51 C52 123.0(3)
C50 C51 H51A 118.5
C52 C51 H51A 118.5
C51 C52 C53 118.3(3)
C51 C52 C56 119.7(3)
C53 C52 C56 122.0(3)
C54 C53 C52 118.8(3)
C54 C53 C57 119.6(3)
C52 C53 C57 121.5(3)
C53 C54 C49 123.1(3)
C53 C54 H54A 118.5
C49 C54 H54A 118.5
C50 C55 H55A 109.5
C50 C55 H55B 109.5
H55A C55 H55B 109.5
C50 C55 H55C 109.5
H55A C55 H55C 109.5
H55B C55 H55C 109.5
C52 C56 H56A 109.5
C52 C56 H56B 109.5
H56A C56 H56B 109.5
C52 C56 H56C 109.5
H56A C56 H56C 109.5
H56B C56 H56C 109.5
C58 C57 C62 118.6(3)
C58 C57 C53 122.8(3)
C62 C57 C53 118.5(3)
C57 C58 C59 118.8(3)
C57 C58 C63 122.2(3)
C59 C58 C63 119.0(3)
C60 C59 C58 123.0(3)
C60 C59 H59A 118.5
C58 C59 H59A 118.5
C59 C60 C61 118.8(3)
C59 C60 C64 118.4(3)
C61 C60 C64 122.7(3)
C60 C61 C62 117.9(3)
C60 C61 C1 125.3(2)
C62 C61 C1 116.8(3)
C57 C62 C61 122.7(3)
C57 C62 H62A 118.6
C61 C62 H62A 118.6
C58 C63 H63A 109.5
C58 C63 H63B 109.5
H63A C63 H63B 109.5
C58 C63 H63C 109.5
H63A C63 H63C 109.5
H63B C63 H63C 109.5
C60 C64 H64A 109.5
C60 C64 H64B 109.5
H64A C64 H64B 109.5
C60 C64 H64C 109.5
H64A C64 H64C 109.5
H64B C64 H64C 109.5

loop_
_geom_bond_atom_site_label_1
_geom_bond_atom_site_label_2
_geom_bond_distance
C1 C6 1.389(4)
C1 C2 1.406(4)
C1 C61 1.486(4)
C2 C3 1.387(4)
C2 C7 1.508(4)
C3 C4 1.393(4)
C3 H3A 0.9300
C4 C5 1.403(4)
C4 C8 1.504(4)
C5 C6 1.385(4)
C5 C9 1.496(4)
C6 H6A 0.9300
C7 H7A 0.9600
C7 H7B 0.9600
C7 H7C 0.9600
C8 H8A 0.9600
C8 H8B 0.9600
C8 H8C 0.9600
C9 C14 1.380(3)
C9 C10 1.400(4)
C10 C11 1.385(4)
C10 C15 1.512(4)
C11 C12 1.395(4)
C11 H11A 0.9300
C12 C13 1.401(4)
C12 C16 1.499(4)
C13 C14 1.387(4)
C13 C17 1.497(3)
C14 H14A 0.9300
C15 H15A 0.9600
C15 H15B 0.9600
C15 H15C 0.9600
C16 H16A 0.9600
C16 H16B 0.9600
C16 H16C 0.9600
C17 C22 1.387(4)
C17 C18 1.395(4)
C18 C19 1.390(4)
C18 C23 1.500(4)
C19 C20 1.385(4)
C19 H19A 0.9300
C20 C21 1.406(4)
C20 C24 1.508(4)
C21 C22 1.397(4)
C21 C25 1.487(4)
C22 H22A 0.9300
C23 H23A 0.9600
C23 H23B 0.9600
C23 H23C 0.9600
C24 H24A 0.9600
C24 H24B 0.9600
C24 H24C 0.9600
C25 C30 1.394(4)
C25 C26 1.399(4)
C26 C27 1.390(4)
C26 C31 1.503(4)
C27 C28 1.385(4)
C27 H27A 0.9300
C28 C29 1.391(4)
C28 C32 1.523(4)
C29 C30 1.380(4)
C29 C33 1.505(4)
C30 H30A 0.9300
C31 H31A 0.9600
C31 H31B 0.9600
C31 H31C 0.9600
C32 H32A 0.9600
C32 H32B 0.9600
C32 H32C 0.9600
C33 C34 1.391(4)
C33 C38 1.397(4)
C34 C35 1.392(4)
C34 C39 1.505(5)
C35 C36 1.386(4)
C35 H35A 0.9300
C36 C37 1.392(4)
C36 C40 1.530(4)
C37 C38 1.394(4)
C37 C41 1.499(4)
C38 H38A 0.9300
C39 H39A 0.9600
C39 H39B 0.9600
C39 H39C 0.9600
C40 H40A 0.9600
C40 H40B 0.9600
C40 H40C 0.9600
C41 C46 1.394(4)
C41 C42 1.398(4)
C42 C43 1.391(4)
C42 C47 1.516(4)
C43 C44 1.383(4)
C43 H43A 0.9300
C44 C45 1.393(4)
C44 C48 1.508(4)
C45 C46 1.404(4)
C45 C49 1.496(4)
C46 H46A 0.9300
C47 H47A 0.9600
C47 H47B 0.9600
C47 H47C 0.9600
C48 H48A 0.9600
C48 H48B 0.9600
C48 H48C 0.9600
C49 C54 1.397(4)
C49 C50 1.400(4)
C50 C51 1.383(4)
C50 C55 1.527(4)
C51 C52 1.393(4)
C51 H51A 0.9300
C52 C53 1.393(4)
C52 C56 1.508(4)
C53 C54 1.392(4)
C53 C57 1.499(4)
C54 H54A 0.9300
C55 H55A 0.9600
C55 H55B 0.9600
C55 H55C 0.9600
C56 H56A 0.9600
C56 H56B 0.9600
C56 H56C 0.9600
C57 C58 1.385(4)
C57 C62 1.388(4)
C58 C59 1.392(4)
C58 C63 1.522(4)
C59 C60 1.383(4)
C59 H59A 0.9300
C60 C61 1.393(4)
C60 C64 1.524(4)
C61 C62 1.409(4)
C62 H62A 0.9300
C63 H63A 0.9600
C63 H63B 0.9600
C63 H63C 0.9600
C64 H64A 0.9600
C64 H64B 0.9600
C64 H64C 0.9600

loop_
_geom_torsion_atom_site_label_1
_geom_torsion_atom_site_label_2
_geom_torsion_atom_site_label_3
_geom_torsion_atom_site_label_4
_geom_torsion
C6 C1 C2 C3 3.9(4)
C61 C1 C2 C3 179.4(3)
C6 C1 C2 C7 -174.6(3)
C61 C1 C2 C7 0.9(4)
C1 C2 C3 C4 -4.5(4)
C7 C2 C3 C4 174.1(3)
C2 C3 C4 C5 0.6(4)
C2 C3 C4 C8 -179.9(3)
C3 C4 C5 C6 3.7(4)
C8 C4 C5 C6 -175.8(3)
C3 C4 C5 C9 -175.4(2)
C8 C4 C5 C9 5.0(4)
C4 C5 C6 C1 -4.3(4)
C9 C5 C6 C1 174.9(3)
C2 C1 C6 C5 0.4(4)
C61 C1 C6 C5 -175.4(3)
C6 C5 C9 C14 68.8(3)
C4 C5 C9 C14 -112.1(3)
C6 C5 C9 C10 -105.8(3)
C4 C5 C9 C10 73.3(4)
C14 C9 C10 C11 2.8(4)
C5 C9 C10 C11 177.5(3)
C14 C9 C10 C15 -174.9(3)
C5 C9 C10 C15 -0.2(4)
C9 C10 C11 C12 -1.9(4)
C15 C10 C11 C12 175.8(3)
C10 C11 C12 C13 -0.4(4)
C10 C11 C12 C16 -177.7(3)
C11 C12 C13 C14 1.7(4)
C16 C12 C13 C14 179.0(3)
C11 C12 C13 C17 -172.5(3)
C16 C12 C13 C17 4.9(4)
C10 C9 C14 C13 -1.6(4)
C5 C9 C14 C13 -176.3(3)
C12 C13 C14 C9 -0.8(4)
C17 C13 C14 C9 173.6(3)
C14 C13 C17 C22 -71.6(3)
C12 C13 C17 C22 102.5(3)
C14 C13 C17 C18 108.3(3)
C12 C13 C17 C18 -77.6(4)
C22 C17 C18 C19 -2.4(4)
C13 C17 C18 C19 177.7(3)
C22 C17 C18 C23 176.4(3)
C13 C17 C18 C23 -3.4(5)
C17 C18 C19 C20 1.2(5)
C23 C18 C19 C20 -177.7(3)
C18 C19 C20 C21 2.1(5)
C18 C19 C20 C24 -176.7(3)
C19 C20 C21 C22 -4.2(4)
C24 C20 C21 C22 174.6(3)
C19 C20 C21 C25 178.2(3)
C24 C20 C21 C25 -3.0(5)
C18 C17 C22 C21 0.3(4)
C13 C17 C22 C21 -179.8(3)
C20 C21 C22 C17 3.1(4)
C25 C21 C22 C17 -179.2(3)
C22 C21 C25 C30 -57.7(4)
C20 C21 C25 C30 119.9(3)
C22 C21 C25 C26 118.7(3)
C20 C21 C25 C26 -63.7(4)
C30 C25 C26 C27 -5.9(4)
C21 C25 C26 C27 177.6(2)
C30 C25 C26 C31 170.3(3)
C21 C25 C26 C31 -6.1(4)
C25 C26 C27 C28 4.1(4)
C31 C26 C27 C28 -172.2(3)
C26 C27 C28 C29 1.8(4)
C26 C27 C28 C32 -178.4(3)
C27 C28 C29 C30 -5.6(4)
C32 C28 C29 C30 174.6(3)
C27 C28 C29 C33 169.5(3)
C32 C28 C29 C33 -10.3(4)
C28 C29 C30 C25 3.8(4)
C33 C29 C30 C25 -171.5(3)
C26 C25 C30 C29 2.1(4)
C21 C25 C30 C29 178.7(3)
C30 C29 C33 C34 -72.9(4)
C28 C29 C33 C34 112.0(4)
C30 C29 C33 C38 104.0(3)
C28 C29 C33 C38 -71.1(4)
C38 C33 C34 C35 -2.9(5)
C29 C33 C34 C35 173.9(3)
C38 C33 C34 C39 177.2(3)
C29 C33 C34 C39 -5.9(5)
C33 C34 C35 C36 1.8(6)
C39 C34 C35 C36 -178.3(4)
C34 C35 C36 C37 0.7(6)
C34 C35 C36 C40 -176.6(4)
C35 C36 C37 C38 -2.1(5)
C40 C36 C37 C38 175.2(3)
C35 C36 C37 C41 176.7(3)
C40 C36 C37 C41 -6.0(5)
C36 C37 C38 C33 1.0(5)
C41 C37 C38 C33 -178.0(3)
C34 C33 C38 C37 1.6(5)
C29 C33 C38 C37 -175.4(3)
C36 C37 C41 C46 114.9(4)
C38 C37 C41 C46 -66.3(4)
C36 C37 C41 C42 -68.6(5)
C38 C37 C41 C42 110.3(3)
C46 C41 C42 C43 2.0(5)
C37 C41 C42 C43 -174.6(3)
C46 C41 C42 C47 178.4(3)
C37 C41 C42 C47 1.9(5)
C41 C42 C43 C44 -2.1(5)
C47 C42 C43 C44 -178.6(3)
C42 C43 C44 C45 0.4(5)
C42 C43 C44 C48 178.4(3)
C43 C44 C45 C46 1.4(4)
C48 C44 C45 C46 -176.6(3)
C43 C44 C45 C49 -178.9(3)
C48 C44 C45 C49 3.2(5)
C42 C41 C46 C45 -0.3(5)
C37 C41 C46 C45 176.4(3)
C44 C45 C46 C41 -1.4(5)
C49 C45 C46 C41 178.8(3)
C44 C45 C49 C54 -105.5(4)
C46 C45 C49 C54 74.3(4)
C44 C45 C49 C50 75.3(4)
C46 C45 C49 C50 -104.9(4)
C54 C49 C50 C51 1.4(5)
C45 C49 C50 C51 -179.4(3)
C54 C49 C50 C55 -176.3(3)
C45 C49 C50 C55 2.9(5)
C49 C50 C51 C52 -0.8(5)
C55 C50 C51 C52 176.9(3)
C50 C51 C52 C53 -0.6(5)
C50 C51 C52 C56 179.9(3)
C51 C52 C53 C54 1.4(5)
C56 C52 C53 C54 -179.2(3)
C51 C52 C53 C57 -175.8(3)
C56 C52 C53 C57 3.6(5)
C52 C53 C54 C49 -0.8(5)
C57 C53 C54 C49 176.5(3)
C50 C49 C54 C53 -0.6(5)
C45 C49 C54 C53 -179.8(3)
C54 C53 C57 C58 69.5(4)
C52 C53 C57 C58 -113.3(4)
C54 C53 C57 C62 -108.1(3)
C52 C53 C57 C62 69.1(4)
C62 C57 C58 C59 3.3(5)
C53 C57 C58 C59 -174.3(3)
C62 C57 C58 C63 -176.1(3)
C53 C57 C58 C63 6.3(5)
C57 C58 C59 C60 -0.4(6)
C63 C58 C59 C60 179.0(4)
C58 C59 C60 C61 -3.3(5)
C58 C59 C60 C64 174.1(4)
C59 C60 C61 C62 4.0(5)
C64 C60 C61 C62 -173.3(3)
C59 C60 C61 C1 -179.6(3)
C64 C60 C61 C1 3.1(5)
C6 C1 C61 C60 -123.3(3)
C2 C1 C61 C60 61.2(4)
C6 C1 C61 C62 53.1(4)
C2 C1 C61 C62 -122.4(3)
C58 C57 C62 C61 -2.6(5)
C53 C57 C62 C61 175.1(3)
C60 C61 C62 C57 -1.1(4)
C1 C61 C62 C57 -177.8(3)

loop_
_platon_squeeze_void_nr
_platon_squeeze_void_average_x
_platon_squeeze_void_average_y
_platon_squeeze_void_average_z
_platon_squeeze_void_volume
_platon_squeeze_void_count_electrons
_platon_squeeze_void_content
1 0.000 0.500 0.000 717 211 ' '
